data_1553847
loop_
_publ_author_name
'Zhang, Yunxiao'
'Wu, Dongping'
'Weng, Zhiqiang'

_publ_section_title
;
 Synthesis of 1,2,2-trifluorovinyl sulphides and selenides from
 trifluorovinylation of organic thiocyanates and selenocyanates
;
_journal_issue 11
_journal_name_full 'Organic Chemistry Frontiers'
_journal_page_first 2226
_journal_paper_doi 10.1039/C7QO00595D
_journal_volume 4
_journal_year 2017
_chemical_formula_sum 'C8 H6 Br F3 O S'
_chemical_formula_weight 287.10
_space_group_IT_number 14
_space_group_name_Hall '-P 2ybc'
_space_group_name_H-M_alt 'P 1 21/c 1'
_atom_sites_solution_hydrogens geom
_atom_sites_solution_primary direct
_atom_sites_solution_secondary difmap
_audit_creation_method SHELXL-97
_audit_update_record
;
2017-06-09 deposited with the CCDC.
2017-08-16 downloaded from the CCDC.
;
_cell_angle_alpha 90.00
_cell_angle_beta 95.906(5)
_cell_angle_gamma 90.00
_cell_formula_units_Z 4
_cell_length_a 20.993(7)
_cell_length_b 3.9406(12)
_cell_length_c 12.147(4)
_cell_measurement_temperature 296(2)
_cell_volume 999.5(6)
_computing_structure_refinement 'SHELXL-97 (Sheldrick, 1997)'
_computing_structure_solution 'SHELXS-97 (Sheldrick, 1990)'
_diffrn_ambient_temperature 296(2)
_diffrn_measured_fraction_theta_full 0.975
_diffrn_measured_fraction_theta_max 0.975
_diffrn_radiation_monochromator graphite
_diffrn_radiation_source 'fine-focus sealed tube'
_diffrn_radiation_type MoK\a
_diffrn_radiation_wavelength 0.71073
_diffrn_reflns_av_R_equivalents 0.0418
_diffrn_reflns_av_sigmaI/netI 0.0642
_diffrn_reflns_limit_h_max 15
_diffrn_reflns_limit_h_min -24
_diffrn_reflns_limit_k_max 4
_diffrn_reflns_limit_k_min -3
_diffrn_reflns_limit_l_max 14
_diffrn_reflns_limit_l_min -14
_diffrn_reflns_number 3253
_diffrn_reflns_theta_full 25.05
_diffrn_reflns_theta_max 25.05
_diffrn_reflns_theta_min 1.95
_exptl_absorpt_coefficient_mu 4.328
_exptl_crystal_density_diffrn 1.908
_exptl_crystal_density_method 'not measured'
_exptl_crystal_F_000 560
_refine_diff_density_max 0.790
_refine_diff_density_min -0.467
_refine_diff_density_rms 0.117
_refine_ls_extinction_method none
_refine_ls_goodness_of_fit_ref 1.072
_refine_ls_hydrogen_treatment mixed
_refine_ls_matrix_type full
_refine_ls_number_parameters 151
_refine_ls_number_reflns 1736
_refine_ls_number_restraints 0
_refine_ls_restrained_S_all 1.072
_refine_ls_R_factor_all 0.0616
_refine_ls_R_factor_gt 0.0498
_refine_ls_shift/su_max 0.001
_refine_ls_shift/su_mean 0.000
_refine_ls_structure_factor_coef Fsqd
_refine_ls_weighting_details 'calc w=1/[\s^2^(Fo^2^)+(0.0768P)^2^+1.0967P] where P=(Fo^2^+2Fc^2^)/3'
_refine_ls_weighting_scheme calc
_refine_ls_wR_factor_gt 0.1371
_refine_ls_wR_factor_ref 0.1432
_reflns_number_gt 1426
_reflns_number_total 1736
_reflns_threshold_expression >2sigma(I)
_cod_data_source_file c7qo00595d2.cif
_cod_data_source_block P21_c
_cod_original_cell_volume 999.5(5)
_cod_database_code 1553847

loop_
_symmetry_equiv_pos_as_xyz
'x, y, z'
'-x, y+1/2, -z+1/2'
'-x, -y, -z'
'x, -y-1/2, z-1/2'

loop_
_atom_site_label
_atom_site_type_symbol
_atom_site_fract_x
_atom_site_fract_y
_atom_site_fract_z
_atom_site_U_iso_or_equiv
_atom_site_adp_type
_atom_site_occupancy
_atom_site_symmetry_multiplicity
_atom_site_calc_flag
Br1 Br 0.06037(3) 0.70622(15) 0.68534(5) 0.0457(3) Uani 1 1 d
S1 S 0.28104(7) 0.3049(4) 0.38142(10) 0.0335(4) Uani 1 1 d
C7 C 0.1898(2) 0.6083(14) 0.6434(5) 0.0310(11) Uani 1 1 d
C6 C 0.1273(2) 0.5674(13) 0.5995(4) 0.0309(11) Uani 1 1 d
C8 C 0.2389(3) 0.5184(14) 0.5815(4) 0.0321(12) Uani 1 1 d
F3 F 0.35100(18) 0.0487(11) 0.5566(3) 0.0614(10) Uani 1 1 d
F2 F 0.38664(17) 0.0679(12) 0.2853(3) 0.0609(10) Uani 1 1 d
C4 C 0.1605(3) 0.3462(15) 0.4352(5) 0.0389(13) Uani 1 1 d
C3 C 0.2243(2) 0.3894(12) 0.4768(4) 0.0267(11) Uani 1 1 d
C5 C 0.1122(3) 0.4343(17) 0.4973(5) 0.0418(14) Uani 1 1 d
C2 C 0.3448(2) 0.0959(13) 0.4587(4) 0.0265(10) Uani 1 1 d
C1 C 0.3949(2) -0.0349(13) 0.3855(4) 0.0277(11) Uani 1 1 d
F1 F 0.43827(19) -0.2174(10) 0.4262(3) 0.0576(10) Uani 1 1 d
O1 O 0.4657(3) -0.1286(14) 0.1620(4) 0.0421(12) Uani 1 1 d
H1A H 0.452(3) -0.150(16) 0.118(5) 0.016(19) Uiso 1 1 d
H1B H 0.490(4) 0.01(3) 0.151(7) 0.08(3) Uiso 1 1 d
H4 H 0.151(3) 0.263(11) 0.366(5) 0.021(13) Uiso 1 1 d
H7 H 0.199(3) 0.705(14) 0.707(5) 0.033(16) Uiso 1 1 d
H8 H 0.279(3) 0.540(14) 0.613(5) 0.033(14) Uiso 1 1 d
H5 H 0.073(4) 0.41(2) 0.469(6) 0.06(2) Uiso 1 1 d

loop_
_atom_site_aniso_label
_atom_site_aniso_U_11
_atom_site_aniso_U_22
_atom_site_aniso_U_33
_atom_site_aniso_U_23
_atom_site_aniso_U_13
_atom_site_aniso_U_12
Br1 0.0380(4) 0.0483(4) 0.0532(4) -0.0068(3) 0.0159(3) 0.0032(3)
S1 0.0323(7) 0.0445(8) 0.0231(7) 0.0010(5) 0.0003(5) 0.0094(6)
C7 0.029(3) 0.040(3) 0.024(3) -0.003(2) 0.002(2) 0.000(2)
C6 0.028(3) 0.028(3) 0.038(3) 0.002(2) 0.011(2) 0.004(2)
C8 0.023(3) 0.035(3) 0.036(3) -0.002(2) -0.006(2) -0.002(2)
F3 0.057(2) 0.085(3) 0.042(2) 0.0065(19) 0.0053(17) 0.014(2)
F2 0.055(2) 0.087(3) 0.042(2) 0.008(2) 0.0085(17) 0.014(2)
C4 0.039(3) 0.046(3) 0.030(3) -0.008(3) -0.005(2) -0.001(3)
C3 0.026(3) 0.026(3) 0.027(2) 0.003(2) 0.003(2) 0.003(2)
C5 0.026(3) 0.053(4) 0.046(3) -0.004(3) -0.004(3) -0.002(3)
C2 0.027(3) 0.033(3) 0.018(2) 0.004(2) -0.0004(19) 0.000(2)
C1 0.022(2) 0.035(3) 0.025(2) 0.005(2) -0.004(2) 0.002(2)
F1 0.049(2) 0.076(3) 0.048(2) 0.0059(18) 0.0079(17) 0.0128(19)
O1 0.038(3) 0.061(3) 0.027(3) -0.008(2) 0.001(2) -0.010(2)

loop_
_atom_type_symbol
_atom_type_description
_atom_type_scat_dispersion_real
_atom_type_scat_dispersion_imag
_atom_type_scat_source
C C 0.0033 0.0016 'International Tables Vol C Tables 4.2.6.8 and 6.1.1.4'
H H 0.0000 0.0000 'International Tables Vol C Tables 4.2.6.8 and 6.1.1.4'
Br Br -0.2901 2.4595 'International Tables Vol C Tables 4.2.6.8 and 6.1.1.4'
F F 0.0171 0.0103 'International Tables Vol C Tables 4.2.6.8 and 6.1.1.4'
O O 0.0106 0.0060 'International Tables Vol C Tables 4.2.6.8 and 6.1.1.4'
S S 0.1246 0.1234 'International Tables Vol C Tables 4.2.6.8 and 6.1.1.4'

loop_
_geom_angle_atom_site_label_1
_geom_angle_atom_site_label_2
_geom_angle_atom_site_label_3
_geom_angle
C2 S1 C3 105.3(2)
C6 C7 C8 119.7(5)
C5 C6 C7 121.6(5)
C5 C6 Br1 119.7(4)
C7 C6 Br1 118.7(4)
C3 C8 C7 119.4(5)
C5 C4 C3 120.5(5)
C8 C3 C4 119.7(5)
C8 C3 S1 124.9(4)
C4 C3 S1 115.1(4)
C6 C5 C4 119.2(5)
F3 C2 C1 120.8(4)
F3 C2 S1 127.0(4)
C1 C2 S1 112.2(3)
F1 C1 F2 126.4(5)
F1 C1 C2 119.3(4)
F2 C1 C2 114.3(4)

loop_
_geom_bond_atom_site_label_1
_geom_bond_atom_site_label_2
_geom_bond_distance
Br1 C6 1.913(5)
S1 C2 1.759(5)
S1 C3 1.776(5)
C7 C6 1.374(7)
C7 C8 1.383(7)
C6 C5 1.355(8)
C8 C3 1.374(7)
F3 C2 1.197(5)
F2 C1 1.278(6)
C4 C5 1.368(8)
C4 C3 1.393(8)
C2 C1 1.535(7)
C1 F1 1.224(6)
